data_2013571
loop_
_publ_author_name
'Li, Yi-Zhi'
'Liu, Wei-Wei'
'Li, Yan-Jie'
'Pan, Guo-Jun'
'Hu, Hong-Wen'

_publ_section_title
;
 2,3-Bis(2-methylphenylimino)-1,4-dithiacyclohexane
;
_journal_issue 11
_journal_name_full 'Acta Crystallographica Section C'
_journal_page_first o611
_journal_page_last o612
_journal_paper_doi 10.1107/S0108270103021000
_journal_volume 59
_journal_year 2003
_chemical_formula_iupac 'C18 H18 N2 S2'
_chemical_formula_moiety 'C18 H18 N2 S2'
_chemical_formula_sum 'C18 H18 N2 S2'
_chemical_formula_weight 326.46
_chemical_name_systematic
;
2,3-Bi(2-methylphenylimino)-1,4-dithiacyclohexane
;
_space_group_IT_number 60
_symmetry_cell_setting orthorhombic
_symmetry_space_group_name_Hall '-P 2n 2ab'
_symmetry_space_group_name_H-M 'P b c n'
_atom_sites_solution_hydrogens geom
_atom_sites_solution_primary direct
_atom_sites_solution_secondary difmap
_cell_angle_alpha 90.00
_cell_angle_beta 90.00
_cell_angle_gamma 90.00
_cell_formula_units_Z 4
_cell_length_a 6.7333(9)
_cell_length_b 12.6195(16)
_cell_length_c 19.827(3)
_cell_measurement_reflns_used 2043
_cell_measurement_temperature 293(2)
_cell_measurement_theta_max 24.43
_cell_measurement_theta_min 3.23
_cell_volume 1684.7(4)
_computing_cell_refinement SMART
_computing_data_collection 'SMART (Bruker, 2000)'
_computing_data_reduction 'SAINT (Bruker, 2000)'
_computing_molecular_graphics SHELXTL
_computing_publication_material SHELXTL
_computing_structure_refinement SHELXTL
_computing_structure_solution 'SHELXTL (Bruker, 2000)'
_diffrn_ambient_temperature 293(2)
_diffrn_measured_fraction_theta_full 0.999
_diffrn_measured_fraction_theta_max 0.999
_diffrn_measurement_device_type 'CCD area-detector'
_diffrn_measurement_method '\f and \w scans'
_diffrn_radiation_monochromator graphite
_diffrn_radiation_source 'sealed tube'
_diffrn_radiation_type MoK\a
_diffrn_radiation_wavelength 0.71073
_diffrn_reflns_av_R_equivalents 0.0438
_diffrn_reflns_av_sigmaI/netI 0.0362
_diffrn_reflns_limit_h_max 8
_diffrn_reflns_limit_h_min -8
_diffrn_reflns_limit_k_max 16
_diffrn_reflns_limit_k_min -10
_diffrn_reflns_limit_l_max 25
_diffrn_reflns_limit_l_min -22
_diffrn_reflns_number 9287
_diffrn_reflns_theta_full 27.49
_diffrn_reflns_theta_max 27.49
_diffrn_reflns_theta_min 2.05
_diffrn_standards_decay_% 0
_diffrn_standards_number 0
_exptl_absorpt_coefficient_mu 0.314
_exptl_absorpt_correction_T_max 0.93
_exptl_absorpt_correction_T_min 0.91
_exptl_absorpt_correction_type multi-scan
_exptl_absorpt_process_details '(SADABS; Sheldrick, 1996)'
_exptl_crystal_colour yellow
_exptl_crystal_density_diffrn 1.287
_exptl_crystal_density_method 'not measured'
_exptl_crystal_description prism
_exptl_crystal_F_000 688
_exptl_crystal_size_max 0.3
_exptl_crystal_size_mid 0.25
_exptl_crystal_size_min 0.2
_refine_diff_density_max 0.680
_refine_diff_density_min -0.813
_refine_ls_extinction_method none
_refine_ls_goodness_of_fit_ref 1.004
_refine_ls_hydrogen_treatment constr
_refine_ls_matrix_type full
_refine_ls_number_parameters 101
_refine_ls_number_reflns 1941
_refine_ls_number_restraints 0
_refine_ls_restrained_S_all 1.004
_refine_ls_R_factor_all 0.0839
_refine_ls_R_factor_gt 0.0580
_refine_ls_shift/su_max 0.000
_refine_ls_shift/su_mean 0.000
_refine_ls_structure_factor_coef Fsqd
_refine_ls_weighting_details 'calc w=1/[\s^2^(Fo^2^)+(0.05P)^2^+1.3P] where P=(Fo^2^+2Fc^2^)/3'
_refine_ls_weighting_scheme calc
_refine_ls_wR_factor_gt 0.1367
_refine_ls_wR_factor_ref 0.1465
_reflns_number_gt 1270
_reflns_number_total 1941
_reflns_threshold_expression I>2\s(I)
_cod_data_source_file fa1032.cif
_cod_data_source_block I
_cod_depositor_comments
;
The following automatic conversions were performed:
'_symmetry_cell_setting' value 'Orthorhombic' changed to 'orthorhombic'
according to '/home/saulius/struct/CIF-dictionaries/cif_core.dic'
dictionary named 'cif_core.dic' version 2.4.1 from 2010-06-29.

Automatic conversion script
Id: cif_fix_enum 1527 2010-12-29 10:47:43Z saulius 

The following automatic conversions were performed:

'_symmetry_cell_setting' value 'Orthorhombic' changed to
'orthorhombic' according to
/home/saulius/struct/CIF-dictionaries/cif_core.dic dictionary named
'cif_core.dic' version 2.4.1 from 2010-06-29.

Automatic conversion script
Id: cif_fix_values 1715 2011-07-08 13:25:40Z adriana 
;
_cod_database_code 2013571
_cod_database_fobs_code 2013571

loop_
_symmetry_equiv_pos_as_xyz
'x, y, z'
'-x+1/2, -y+1/2, z+1/2'
'-x, y, -z+1/2'
'x+1/2, -y+1/2, -z'
'-x, -y, -z'
'x-1/2, y-1/2, -z-1/2'
'x, -y, z-1/2'
'-x-1/2, y-1/2, z'

loop_
_atom_site_label
_atom_site_fract_x
_atom_site_fract_y
_atom_site_fract_z
_atom_site_U_iso_or_equiv
_atom_site_adp_type
_atom_site_calc_flag
_atom_site_refinement_flags
_atom_site_occupancy
_atom_site_disorder_assembly
_atom_site_disorder_group
_atom_site_type_symbol
S1 0.02580(13) 0.11165(6) 0.16204(4) 0.0686(3) Uani d . 1 . . S
N1 0.1607(4) 0.29881(16) 0.20454(11) 0.0586(6) Uani d . 1 . . N
C1 0.2742(4) 0.30486(19) 0.14447(12) 0.0514(7) Uani d . 1 . . C
C2 0.4483(5) 0.2476(2) 0.13862(15) 0.0643(8) Uani d . 1 . . C
H2 0.4847 0.2007 0.1726 0.077 Uiso calc R 1 . . H
C3 0.5676(5) 0.2594(2) 0.08328(16) 0.0705(8) Uani d . 1 . . C
H3 0.6834 0.2198 0.0793 0.085 Uiso calc R 1 . . H
C4 0.5157(5) 0.3298(3) 0.03380(15) 0.0689(8) Uani d . 1 . . C
H4 0.5963 0.3382 -0.0039 0.083 Uiso calc R 1 . . H
C5 0.3457(5) 0.3877(2) 0.03998(14) 0.0621(8) Uani d . 1 . . C
H5 0.3126 0.4358 0.0062 0.075 Uiso calc R 1 . . H
C6 0.2204(4) 0.37701(19) 0.09524(13) 0.0529(7) Uani d . 1 . . C
C7 0.0352(4) 0.4414(2) 0.10194(14) 0.0598(7) Uani d . 1 . . C
H7A -0.0779 0.3980 0.0915 0.090 Uiso calc R 1 . . H
H7B 0.0404 0.5002 0.0713 0.090 Uiso calc R 1 . . H
H7C 0.0239 0.4671 0.1473 0.090 Uiso calc R 1 . . H
C8 0.0562(4) 0.21875(19) 0.21749(12) 0.0495(6) Uani d . 1 . . C
C9 -0.0579(5) 0.0094(2) 0.21801(14) 0.0677(8) Uani d . 1 . . C
H9A -0.1974 0.0200 0.2281 0.081 Uiso calc R 1 . . H
H9B -0.0440 -0.0589 0.1961 0.081 Uiso calc R 1 . . H

loop_
_atom_site_aniso_label
_atom_site_aniso_U_11
_atom_site_aniso_U_22
_atom_site_aniso_U_33
_atom_site_aniso_U_12
_atom_site_aniso_U_13
_atom_site_aniso_U_23
S1 0.0913(6) 0.0540(4) 0.0606(5) -0.0039(4) 0.0056(4) -0.0159(3)
N1 0.0832(17) 0.0427(12) 0.0499(12) -0.0035(11) 0.0156(12) -0.0027(9)
C1 0.0680(18) 0.0400(13) 0.0462(13) -0.0082(12) 0.0075(13) -0.0061(11)
C2 0.083(2) 0.0516(16) 0.0584(17) 0.0045(15) 0.0060(16) 0.0005(13)
C3 0.070(2) 0.0679(19) 0.073(2) 0.0032(16) 0.0141(17) -0.0096(16)
C4 0.073(2) 0.081(2) 0.0530(16) -0.0179(18) 0.0134(15) -0.0064(16)
C5 0.074(2) 0.0633(18) 0.0488(15) -0.0184(16) -0.0047(14) 0.0075(13)
C6 0.0568(16) 0.0464(14) 0.0555(15) -0.0129(12) -0.0028(13) -0.0022(12)
C7 0.0652(18) 0.0520(15) 0.0622(16) -0.0111(14) -0.0037(14) 0.0004(13)
C8 0.0649(17) 0.0371(12) 0.0464(13) 0.0040(12) 0.0032(12) 0.0009(10)
C9 0.081(2) 0.0521(16) 0.0705(18) -0.0064(15) 0.0107(16) -0.0172(14)

loop_
_atom_type_symbol
_atom_type_description
_atom_type_scat_dispersion_real
_atom_type_scat_dispersion_imag
_atom_type_scat_source
C C 0.0033 0.0016 'International Tables Vol C Tables 4.2.6.8 and 6.1.1.4'
H H 0.0000 0.0000 'International Tables Vol C Tables 4.2.6.8 and 6.1.1.4'
N N 0.0061 0.0033 'International Tables Vol C Tables 4.2.6.8 and 6.1.1.4'
S S 0.1246 0.1234 'International Tables Vol C Tables 4.2.6.8 and 6.1.1.4'

loop_
_geom_angle_atom_site_label_1
_geom_angle_atom_site_label_2
_geom_angle_atom_site_label_3
_geom_angle_site_symmetry_1
_geom_angle_site_symmetry_3
_geom_angle
_geom_angle_publ_flag
C8 S1 C9 . . 101.73(12) y
C8 N1 C1 . . 121.1(2) y
C2 C1 C6 . . 120.5(3) ?
C2 C1 N1 . . 120.0(2) ?
C6 C1 N1 . . 119.2(3) ?
C3 C2 C1 . . 120.6(3) ?
C3 C2 H2 . . 119.7 ?
C1 C2 H2 . . 119.7 ?
C2 C3 C4 . . 119.7(3) ?
C2 C3 H3 . . 120.1 ?
C4 C3 H3 . . 120.1 ?
C5 C4 C3 . . 119.8(3) ?
C5 C4 H4 . . 120.1 ?
C3 C4 H4 . . 120.1 ?
C4 C5 C6 . . 121.9(3) ?
C4 C5 H5 . . 119.0 ?
C6 C5 H5 . . 119.0 ?
C1 C6 C5 . . 117.5(3) ?
C1 C6 C7 . . 120.9(2) ?
C5 C6 C7 . . 121.6(3) ?
C6 C7 H7A . . 109.5 ?
C6 C7 H7B . . 109.5 ?
H7A C7 H7B . . 109.5 ?
C6 C7 H7C . . 109.5 ?
H7A C7 H7C . . 109.5 ?
H7B C7 H7C . . 109.5 ?
N1 C8 C8 . 3 117.34(18) y
N1 C8 S1 . . 123.79(19) y
C8 C8 S1 3 . 118.78(15) y
C9 C9 S1 3 . 111.3(2) ?
C9 C9 H9A 3 . 109.4 ?
S1 C9 H9A . . 109.4 ?
C9 C9 H9B 3 . 109.4 ?
S1 C9 H9B . . 109.4 ?
H9A C9 H9B . . 108.0 ?

loop_
_geom_bond_atom_site_label_1
_geom_bond_atom_site_label_2
_geom_bond_site_symmetry_2
_geom_bond_distance
_geom_bond_publ_flag
S1 C8 . 1.754(2) y
S1 C9 . 1.793(3) y
N1 C8 . 1.258(3) y
N1 C1 . 1.417(3) y
C1 C2 . 1.382(4) ?
C1 C6 . 1.383(4) ?
C2 C3 . 1.368(4) ?
C2 H2 . 0.9300 ?
C3 C4 . 1.369(4) ?
C3 H3 . 0.9300 ?
C4 C5 . 1.364(4) ?
C4 H4 . 0.9300 ?
C5 C6 . 1.390(4) ?
C5 H5 . 0.9300 ?
C6 C7 . 1.494(4) ?
C7 H7A . 0.9600 ?
C7 H7B . 0.9600 ?
C7 H7C . 0.9600 ?
C8 C8 3 1.495(5) y
C9 C9 3 1.489(6) y
C9 H9A . 0.9700 ?
C9 H9B . 0.9700 ?

loop_
_geom_hbond_atom_site_label_D
_geom_hbond_atom_site_label_H
_geom_hbond_atom_site_label_A
_geom_hbond_site_symmetry_A
_geom_hbond_distance_DH
_geom_hbond_distance_HA
_geom_hbond_distance_DA
_geom_hbond_angle_DHA
C9 H9B Cg1 8_655 0.97 2.813 3.683(3) 150
